data_2103187
loop_
_publ_author_name
'Marsh, Richard E.'
'Kapon, Moshe'
'Hu, Shengzhi'
'Herbstein, Frank H.'

_publ_section_title
;
 Some 60 new space-group corrections
;
_journal_issue 1
_journal_name_full 'Acta Crystallographica Section B'
_journal_page_first 62
_journal_page_last 77
_journal_paper_doi 10.1107/S0108768101017128
_journal_volume 58
_journal_year 2002
_chemical_formula_sum 'C5 H5 N O'
_chemical_name_systematic 'Pyridine N-oxide'
_space_group_IT_number 92
_symmetry_cell_setting tetragonal
_symmetry_space_group_name_Hall 'P 4abw 2nw'
_symmetry_space_group_name_H-M 'P 41 21 2'
_cell_angle_alpha 90
_cell_angle_beta 90
_cell_angle_gamma 90
_cell_formula_units_Z 4
_cell_length_a 5.816
_cell_length_b 5.816
_cell_length_c 13.747
_cell_volume 465.004
_cod_data_source_file bm0047.cif
_cod_data_source_block CSD_CIF_Table_26S
_cod_depositor_comments
;
The coordinate loop of this CIF conatines spurious 0 that are most
likely to be wrong. A dummy tag, _atom_site_dummy, was inserted into
the loop tag list so that at least the atom site labels align
correctly.

Saulius Gra\<zulis

#----------------------------------------------------------------------

The following automatic conversions were performed:
'_symmetry_cell_setting' value 'Tetragonal' changed to 'tetragonal'
according to '/home/saulius/struct/CIF-dictionaries/cif_core.dic'
dictionary named 'cif_core.dic' version 2.4.1 from 2010-06-29.

Automatic conversion script
Id: cif_fix_enum 1527 2010-12-29 10:47:43Z saulius
;

loop_
_cod_entry_issue_id
_cod_entry_issue_origin
_cod_entry_issue_severity
1 original warning

_cod_original_sg_symbol_H-M 'P41212   '
_cod_original_formula_sum C5H5NO
_cod_database_code 2103187

loop_
_symmetry_equiv_pos_as_xyz
'x, y, z'
'-x, -y, z+1/2'
'-y+1/2, x+1/2, z+1/4'
'y+1/2, -x+1/2, z+3/4'
'-x+1/2, y+1/2, -z+1/4'
'x+1/2, -y+1/2, -z+3/4'
'y, x, -z'
'-y, -x, -z+1/2'

loop_
_atom_site_label
_atom_site_fract_x
_atom_site_fract_y
_atom_site_dummy
_atom_site_fract_z
O1 0.1757(7) 0.1757(7) 0 0.0594(19)
N1 0.0140(8) 0.0140(8) 0 0.0379(16)
C2 0.0420(9) -0.17540(11) 0.0553(4) 0.0439(14)
C3 -0.1242(10) -0.3426(10) 0.0554(4) 0.0476(16)
C4 -0.3196(11) -0.3196(11) 0 0.0499(21)
H2 0.1930(111) -0.1698(105) 0.0920(48) 0.0573(164)
H3 -0.0914(76) -0.4784(108) 0.1071(45) 0.0484(166)
H4 -0.4246(177) -0.4246(177) 0 0.1785(754)

loop_
_atom_type_symbol
C
O
N
